data_7125679
loop_
_publ_author_name
'Vasilenko, Vladislav'
'Blasius, Clemens K.'
'Wadepohl, Hubert'
'Gade, Lutz H.'

_publ_section_title
;
 Borohydride intermediates pave the way for magnesium-catalysed
 enantioselective ketone reduction.
;
_journal_issue 8
_journal_name_full 'Chemical communications (Cambridge, England)'
_journal_page_first 1203
_journal_page_last 1206
_journal_paper_doi 10.1039/c9cc09111d
_journal_volume 56
_journal_year 2020
_chemical_absolute_configuration ad
_chemical_formula_moiety 'C36 H41 Mg N3 O3 Si, 0.5(C4 H10 O)'
_chemical_formula_sum 'C38 H46 Mg N3 O3.5 Si'
_chemical_formula_weight 653.18
_chemical_properties_physical 'air-sensitive, moisture-sensitive'
_space_group_crystal_system triclinic
_space_group_IT_number 1
_space_group_name_Hall 'P 1'
_space_group_name_H-M_alt 'P 1'
_atom_sites_solution_hydrogens geom
_atom_sites_solution_primary iterative
_atom_sites_solution_secondary difmap
_audit_block_code ga_vv34
_audit_creation_date 2018-10-09
_audit_creation_method
;
Olex2 1.2
(compiled May 29 2018 13:30:08 for OlexSys, GUI svn.r5506)
;
_audit_update_record
;
2019-10-29 deposited with the CCDC.	2019-12-20 downloaded from the CCDC.
;
_cell_angle_alpha 94.6517(18)
_cell_angle_beta 98.1677(18)
_cell_angle_gamma 90.4055(18)
_cell_formula_units_Z 2
_cell_length_a 9.7605(2)
_cell_length_b 10.6398(3)
_cell_length_c 17.7151(4)
_cell_measurement_reflns_used 21132
_cell_measurement_temperature 120(1)
_cell_measurement_theta_max 70.0130
_cell_measurement_theta_min 4.1640
_cell_volume 1814.73(8)
_computing_cell_refinement 'CrysAlisPro 1.171.40.20a (Rigaku OD, 2018)'
_computing_data_collection 'CrysAlisPro 1.171.40.20a (Rigaku OD, 2018)'
_computing_data_reduction 'CrysAlisPro 1.171.40.20a (Rigaku OD, 2018)'
_computing_molecular_graphics 'Olex2 (Dolomanov et al., 2009)'
_computing_publication_material 'encif (Wadepohl, 2009-17); encifer 1.5.2 (CCDC, 2016)'
_computing_structure_refinement 'ShelXL (Sheldrick, 2015)'
_computing_structure_solution 'SUPERFLIP (Palatinus, 2007-2009)'
_diffrn_ambient_environment 'perfluoro polyether oil / N~2~'
_diffrn_ambient_temperature 120(1)
_diffrn_detector 'CCD plate'
_diffrn_detector_area_resol_mean 15.9241
_diffrn_detector_type Eos
_diffrn_measured_fraction_theta_full 0.998
_diffrn_measured_fraction_theta_max 0.982
_diffrn_measurement_details
;
List of Runs (angles in degrees, time in seconds):

  # Type    Start    End  Width  t~exp~   \w     \q     \k     \f   Frames
#--------------------------------------------------------------------------
  1  \w     -7.00  18.00   1.00    4.00    --    0.00 -57.00 150.00   25
  2  \w    -21.00  69.00   1.00    4.00    --    0.00  57.00 -90.00   90
  3  \w    -68.00 -40.00   1.00    4.00    --    0.00 -57.00  60.00   28
  4  \w    -14.00  34.00   1.00    4.00    --    0.00  57.00-150.00   48
  5  \w    -14.00  52.00   1.00    4.00    --    0.00  77.00   0.00   66
  6  \w    -63.00 -20.00   1.00    4.00    --    0.00 138.00  32.00   43
  7  \w     36.00  63.00   1.00    4.00    --    0.00  57.00-150.00   27
  8  \w    -26.00  13.00   1.00    4.00    --    0.00 -57.00  60.00   39
  9  \w    -40.00   4.00   1.00    4.00    --   12.00 116.00  36.97   44
 10  \w    -31.00  -6.00   1.00    8.00    --   28.00 126.00  66.54   25
 11  \w    -21.00   4.00   1.00    8.00    --   32.00 117.00 -45.16   25
 12  \w     -9.00  16.00   1.00    8.00    --   36.00 101.00 146.79   25
 13  \w      0.00  25.00   1.00    8.00    --   40.00  93.00-107.96   25
 14  \w     -2.00  23.00   1.00    8.00    --   40.00  96.00  19.02   25
 15  \w      6.00  31.00   1.00    8.00    --   44.00  89.00 -62.27   25
 16  \w      5.00  30.00   1.00    8.00    --   44.00  90.00 131.84   25
 17  \w      5.00  30.00   1.00    8.00    --   44.00  90.00 -32.75   25
 18  \w     13.00  38.00   1.00    8.00    --   48.00  83.00-117.99   25
 19  \w     13.00  38.00   1.00    8.00    --   48.00  83.00-165.89   25
 20  \w     13.00  38.00   1.00    8.00    --   48.00  83.00  24.58   25
 21  \w     18.00  43.00   1.00    8.00    --   52.00  81.00 137.69   25
 22  \w     18.00  43.00   1.00    8.00    --   52.00  82.00 -42.69   25
 23  \w     19.00  44.00   1.00    8.00    --   52.00  80.00 170.25   25
 24  \w     18.00  43.00   1.00    8.00    --   52.00  82.00 -59.09   25
 25  \w     18.00  43.00   1.00    8.00    --   52.00  81.00 -97.41   25
 26  \w     21.00  48.00   1.00    8.00    --   52.00  76.00-154.27   27
 27  \w     18.00  43.00   1.00    8.00    --   52.00  81.00 -27.16   25
 28  \w     19.00  44.00   1.00    8.00    --   52.00  80.00 -14.24   25
 29  \w     19.00  44.00   1.00    8.00    --   52.00  80.00 150.51   25
 30  \w     18.00  43.00   1.00    8.00    --   52.00  81.00 -73.89   25
 31  \w     18.00  43.00   1.00    8.00    --   52.00  81.00  61.32   25
 32  \w    -14.00  75.00   1.00    8.00    --   54.00 -57.00  30.00   89
 33  \w      2.00  98.00   1.00    8.00    --   54.00 -99.00   0.00   96
 34  \w     23.00  98.00   1.00    8.00    --   54.00-125.00-150.00   75
 35  \w     22.00  49.00   1.00    8.00    --   54.00  77.00-180.00   27
 36  \w    -15.00  75.00   1.00    8.00    --   54.00 -57.00-150.00   90
 37  \w     26.00  73.00   1.00    8.00    --   56.00  76.00   1.28   47
 38  \w     83.00 113.00   1.00    8.00    --   56.00  76.00   1.28   30
 39  \w     24.00  51.00   1.00    8.00    --   56.00  77.00  76.59   27
 40  \w     24.00  51.00   1.00    8.00    --   56.00  77.00-172.93   27
 41  \w     25.00  52.00   1.00    8.00    --   56.00  77.00-134.15   27
 42  \w     30.00  57.00   1.00    8.00    --   60.00  75.00 149.46   27
 43  \w     29.00  54.00   1.00    8.00    --   60.00  77.00-159.37   25
 44  \w     99.00 126.00   1.00    8.00    --   60.00  77.00 -81.87   27
 45  \w     32.00  59.00   1.00    8.00    --   60.00  76.00 -51.97   27
 46  \w     28.00  55.00   1.00    8.00    --   60.00  77.00 -81.87   27
 47  \w     30.00  59.00   1.00    8.00    --   60.00  76.00 133.89   29
 48  \w     29.00  56.00   1.00    8.00    --   60.00  77.00 -26.99   27
 49  \w     31.00  58.00   1.00    8.00    --   60.00  74.00 -94.77   27
 50  \w     33.00  60.00   1.00    8.00    --   60.00  71.00   7.94   27
 51  \w     29.00  57.00   1.00    8.00    --   60.00  77.00  24.77   28
 52  \w     34.00  61.00   1.00    8.00    --   60.00  73.00  56.22   27
 53  \w     30.00  55.00   1.00    8.00    --   60.00  76.00 125.26   25
 54  \w     30.00  57.00   1.00    8.00    --   60.00  74.00-121.22   27
 55  \w     28.00  54.00   1.00    8.00    --   60.00  77.00 109.25   26
 56  \w     39.00  66.00   1.00    8.00    --   60.00  75.00 164.59   27
 57  \w     28.00 106.00   1.00    8.00    --   60.00  77.00 -35.03   78
 58  \w     28.00  55.00   1.00    8.00    --   60.00  77.00  92.83   27
 59  \w     38.00  65.00   1.00    8.00    --   64.00  70.00  76.17   27
 60  \w     32.00  58.00   1.00    8.00    --   64.00  77.00-126.25   26
 61  \w     33.00  60.00   1.00    8.00    --   64.00  75.00 -71.22   27
 62  \w     83.00 111.00   1.00    8.00    --   68.00  76.00  49.00   28
 63  \w     47.00  83.00   1.00    8.00    --   68.00  65.00-134.54   36
 64  \w     97.00 126.00   1.00    8.00    --   68.00  77.00  97.57   29
 65  \w     36.00  63.00   1.00    8.00    --   68.00  77.00  97.57   27
 66  \w     48.00  75.00   1.00    8.00    --   68.00  66.00 -75.18   27
 67  \w     39.00  66.00   1.00    8.00    --   68.00  76.00  49.00   27
 68  \w     36.00  63.00   1.00    8.00    --   68.00  77.00 177.27   27
 69  \w     44.00 121.00   1.00    8.00    --   68.00  62.00   1.80   77
 70  \w     39.00  66.00   1.00    8.00    --   68.00  75.00  40.41   27
 71  \w     37.00  64.00   1.00    8.00    --   68.00  76.00  22.33   27
 72  \w     40.00  67.00   1.00    8.00    --   68.00  70.00 -99.51   27
 73  \w     96.00 126.00   1.00    8.00    --   68.00  71.00 148.59   30
 74  \w     42.00  86.00   1.00    8.00    --   68.00  71.00 148.59   44
 75  \w     41.00 126.00   1.00    8.00    --   72.00  75.00 -40.96   85
 76  \w     45.00  71.00   1.00    8.00    --   72.00  69.00 -68.10   26
 77  \w     51.00 141.00   1.00    8.00    --   72.00  54.00-113.39   90
 78  \w     47.00  72.00   1.00    8.00    --   72.00  67.00  64.63   25
 79  \w     80.00 108.00   1.00    8.00    --   72.00  73.00 145.14   28
 80  \w     44.00  75.00   1.00    8.00    --   72.00  73.00 145.14   31
 81  \w     48.00  73.00   1.00    8.00    --   72.00  67.00  78.59   25
 82  \w     46.00  71.00   1.00    8.00    --   76.00  76.00  16.80   25
 83  \w     54.00  79.00   1.00    8.00    --   76.00  66.00-154.74   25
 84  \w     47.00 145.00   1.00    8.00    --   76.00  73.00 158.76   98
 85  \w     58.00  97.00   1.00    8.00    --   80.00  59.00  87.03   39
 86  \w     53.00  84.00   1.00    8.00    --   80.00  70.00   6.71   31
 87  \w     53.00  97.00   1.00    8.00    --   80.00  68.00  52.86   44
 88  \w     49.00  75.00   1.00    8.00    --   80.00  75.00 -67.56   26
 89  \w     50.00 118.00   1.00    8.00    --   80.00  75.00 114.48   68
 90  \w     52.00  83.00   1.00    8.00    --   80.00  71.00 134.45   31
 91  \w     49.00  75.00   1.00    8.00    --   80.00  76.00 104.08   26
 92  \w     50.00  77.00   1.00    8.00    --   80.00  77.00-121.55   27
 93  \w     51.00 121.00   1.00    8.00    --   80.00  73.00 -35.59   70
 94  \w     50.00  75.00   1.00    8.00    --   80.00  75.00 -16.35   25
 95  \w     50.00  76.00   1.00    8.00    --   80.00  74.00-136.91   26
 96  \w     72.00 125.00   1.00   16.00    --   84.00  52.00 128.00   53
 97  \w     53.00  83.00   1.00   16.00    --   84.00  76.00 143.22   30
 98  \w     52.00  78.00   1.00   16.00    --   84.00  77.00  77.03   26
 99  \w     54.00  79.00   1.00   16.00    --   84.00  75.00 -83.00   25
100  \w     52.00  80.00   1.00   16.00    --   84.00  77.00 178.09   28
101  \w     67.00 121.00   1.00   16.00    --   88.00  59.00   2.68   54
102  \w     60.00  85.00   1.00   16.00    --   88.00  73.00 -95.40   25
103  \w     56.00  86.00   1.00   16.00    --   88.00  77.00  14.68   30
104  \w     57.00  85.00   1.00   16.00    --   88.00  77.00 160.47   28
105  \w     69.00 135.00   1.00   16.00    --   88.00  59.00 -63.50   66
106  \w     63.00 149.00   1.00   16.00    --   92.00  73.00 -47.32   86
107  \w     70.00  95.00   1.00   16.00    --   92.00  52.00-131.11   25
108  \w     63.00 103.00   1.00   16.00    --   92.00  73.00 127.41   40
109  \w     61.00  88.00   1.00   16.00    --   92.00  76.00 148.12   27
110  \w     61.00 148.00   1.00   16.00    --   92.00  76.00  76.60   87
111  \w     72.00 127.00   1.00   16.00    --   92.00  65.00 -29.79   55
112  \w     73.00 127.00   1.00   16.00    --   96.00  50.00-171.62   54
113  \w     75.00 102.00   1.00   16.00    --   96.00  65.00  14.21   27
114  \w     72.00 115.00   1.00   16.00    --  100.00  70.00 130.36   43
115  \w     73.00 173.00   1.00   16.00    --  104.00  75.00-116.40  100
116  \w     83.00 176.00   1.00   16.00    --  108.00  64.00  90.00   93
117  \w     83.00 120.00   1.00   16.00    --  108.00  64.00  30.00   37
118  \w     83.00 139.00   1.00   16.00    --  108.00  64.00 150.00   56
119  \w     51.00 112.00   1.00   16.00    --  108.00-111.00 150.00   61
120  \w     79.00 106.00   1.00   16.00    --  108.00  77.00  60.00   27
121  \w     77.00 102.00   1.00   16.00    --  108.00  77.00 -30.00   25
122  \w     76.00 103.00   1.00   16.00    --  108.00  77.00 120.00   27
123  \w     77.00 102.00   1.00   16.00    --  108.00  77.00 -60.00   25
124  \w     36.00 108.00   1.00   16.00    --  108.00 -92.00 -60.00   72
125  \w    105.00 148.00   1.00   16.00    --  108.00  77.00 -90.00   43
126  \w     76.00 103.00   1.00   16.00    --  108.00  77.00 -90.00   27
127  \w    116.00 178.00   1.00   16.00    --  108.00  77.00-180.00   62
128  \w     76.00 102.00   1.00   16.00    --  108.00  77.00-180.00   26
129  \w     76.00 176.00   1.00   16.00    --  108.00  77.00-150.00  100
130  \w     36.00 112.00   1.00   16.00    --  108.00-111.00-150.00   76
131  \w     86.00 112.00   1.00   16.00    --  108.00-111.00  30.00   26
132  \w     40.00  74.00   1.00   16.00    --  108.00-111.00  30.00   34
133  \w    106.00 177.00   1.00   16.00    --  108.00  77.00  30.00   71
134  \w     76.00 103.00   1.00   16.00    --  108.00  77.00  30.00   27
135  \w     76.00 102.00   1.00   16.00    --  108.00  77.00  90.00   26
136  \w     76.00 102.00   1.00   16.00    --  108.00  77.00   0.00   26
137  \w     84.00 176.00   1.00   16.00    --  108.00  64.00 -30.00   92
138  \w    126.00 167.00   1.00   16.00    --  108.00  64.00  60.00   41
139  \w     84.00 122.00   1.00   16.00    --  108.00  64.00  60.00   38
140  \w     50.00  77.00   1.00   16.00    --  108.00 -92.00  90.00   27
141  \w    141.00 175.00   1.00   16.00    --  108.00 111.00  90.00   34
142  \w    103.00 176.00   1.00   16.00    --  108.00 111.00 -90.00   73
143  \w     83.00 110.00   1.00   16.00    --  108.00  38.00  60.00   27
144  \w    121.00 148.00   1.00   16.00    --  108.00 111.00-150.00   27
145  \w     36.00 107.00   1.00   16.00    --  108.00 -92.00  30.00   71
146  \w     47.00  74.00   1.00   16.00    --  108.00 -92.00-150.00   27
147  \w     36.00 103.00   1.00   16.00    --  108.00 -92.00-120.00   67
148  \w    136.00 163.00   1.00   16.00    --  108.00  64.00 -60.00   27
149  \w     84.00 132.00   1.00   16.00    --  108.00  64.00 -60.00   48
150  \w     84.00 113.00   1.00   16.00    --  108.00  63.00-154.41   29
151  \w     83.00 167.00   1.00   16.00    --  108.00  64.00   0.00   84
152  \w     84.00 109.00   1.00   16.00    --  108.00  64.00-150.00   25
153  \w     78.00 155.00   1.00   16.00    --  108.00  76.00 159.01   77
154  \w     77.00 104.00   1.00   16.00    --  108.00  77.00 150.00   27
155  \w     83.00 175.00   1.00   16.00    --  108.00  64.00 120.00   92
156  \w     83.00 110.00   1.00   16.00    --  108.00  64.00 -90.00   27
157  \w     83.00 133.00   1.00   16.00    --  108.00  64.00-180.00   50
;
_diffrn_measurement_device 'four-circle diffractometer'
_diffrn_measurement_device_type 'Agilent SuperNova, Dual, Cu at home/near, Eos'
_diffrn_measurement_method '\w scans'
_diffrn_measurement_specimen_support 'polyimid foil'
_diffrn_orient_matrix_type 'CrysAlisPro convention (1999,Acta A55,543-557)'
_diffrn_orient_matrix_UB_11 -0.0160555000
_diffrn_orient_matrix_UB_12 -0.0144257000
_diffrn_orient_matrix_UB_13 -0.0880651000
_diffrn_orient_matrix_UB_21 -0.1261192000
_diffrn_orient_matrix_UB_22 -0.0887564000
_diffrn_orient_matrix_UB_23 -0.0021034000
_diffrn_orient_matrix_UB_31 -0.0962835000
_diffrn_orient_matrix_UB_32 0.1141290000
_diffrn_orient_matrix_UB_33 -0.0034572000
_diffrn_radiation_monochromator mirror
_diffrn_radiation_probe x-ray
_diffrn_radiation_type 'Cu K\a'
_diffrn_radiation_wavelength 1.54184
_diffrn_reflns_av_R_equivalents 0.0325
_diffrn_reflns_av_unetI/netI 0.0325
_diffrn_reflns_Laue_measured_fraction_full 0.998
_diffrn_reflns_Laue_measured_fraction_max 0.982
_diffrn_reflns_limit_h_max 11
_diffrn_reflns_limit_h_min -11
_diffrn_reflns_limit_k_max 12
_diffrn_reflns_limit_k_min -12
_diffrn_reflns_limit_l_max 21
_diffrn_reflns_limit_l_min -21
_diffrn_reflns_number 60236
_diffrn_reflns_point_group_measured_fraction_full 0.937
_diffrn_reflns_point_group_measured_fraction_max 0.914
_diffrn_reflns_theta_full 67.684
_diffrn_reflns_theta_max 70.715
_diffrn_reflns_theta_min 4.170
_diffrn_source 'microfocus X-Ray tube'
_diffrn_source_type 'Agilent SuperNova (Cu) X-ray Source'
_exptl_absorpt_coefficient_mu 1.059
_exptl_absorpt_correction_T_max 1.0000
_exptl_absorpt_correction_T_min 0.5073
_exptl_absorpt_correction_type multi-scan
_exptl_absorpt_process_details
;
CrysAlisPro 1.171.40.20a (Rigaku Oxford Diffraction, 2018)
Spherical absorption correction
 using equivalent radius and absorption coefficient.
Empirical absorption correction using spherical harmonics,
 implemented in SCALE3 ABSPACK scaling algorithm.
;
_exptl_crystal_colour red
_exptl_crystal_colour_primary red
_exptl_crystal_density_diffrn 1.195
_exptl_crystal_description needle
_exptl_crystal_F_000 698
_exptl_crystal_size_max 0.237
_exptl_crystal_size_mid 0.115
_exptl_crystal_size_min 0.059
_refine_diff_density_max 0.360
_refine_diff_density_min -0.231
_refine_diff_density_rms 0.039
_refine_ls_abs_structure_details
;
 Classical Flack method preferred over Parsons because s.u. lower.
;
_refine_ls_abs_structure_Flack -0.028(17)
_refine_ls_extinction_method none
_refine_ls_goodness_of_fit_ref 1.013
_refine_ls_hydrogen_treatment constr
_refine_ls_matrix_type full
_refine_ls_number_parameters 857
_refine_ls_number_reflns 18074
_refine_ls_number_restraints 28
_refine_ls_restrained_S_all 1.013
_refine_ls_R_factor_all 0.0453
_refine_ls_R_factor_gt 0.0395
_refine_ls_shift/su_max 0.000
_refine_ls_shift/su_mean 0.000
_refine_ls_structure_factor_coef Fsqd
_refine_ls_weighting_details 'w=1/[\s^2^(Fo^2^)+(0.0690P)^2^] where P=(Fo^2^+2Fc^2^)/3'
_refine_ls_weighting_scheme calc
_refine_ls_wR_factor_gt 0.0982
_refine_ls_wR_factor_ref 0.1009
_reflns_Friedel_coverage 0.861
_reflns_Friedel_fraction_full 0.876
_reflns_Friedel_fraction_max 0.845
_reflns_number_gt 15882
_reflns_number_total 18074
_reflns_threshold_expression 'I > 2\s(I)'
_cod_data_source_file c9cc09111d2.cif
_cod_data_source_block ga_vv34_5
_cod_depositor_comments 'Adding full bibliography for 7125679--7125681.cif.'
_cod_original_cell_volume 1814.72(7)
_cod_original_formula_sum 'C38 H46 Mg N3 O3.50 Si'
_cod_database_code 7125679
_audit_block_refno 3180
_audit_block_usercomment 'VVPE6, needle, red'
_shelx_space_group_comment
;
The symmetry employed for this shelxl refinement is uniquely defined
by the following loop, which should always be used as a source of
symmetry information in preference to the above space-group names.
They are only intended as comments.
;
_shelx_estimated_absorpt_t_max 0.901
_shelx_estimated_absorpt_t_min 0.901
_shelxl_version_number 2018/3
_olex2_refinement_description
;
1. Twinned data refinement
 Scales: 0.6605(8)
 0.3395(8)
2. Fixed Uiso
 At 1.2 times of:
  All C(H) groups, All C(H,H) groups, All C(H,H,H,H) groups
 At 1.5 times of:
  All C(H,H,H) groups
3. Restrained distances
 C35-C34A \\sim C35-C34B
 with sigma of 0.02
 C33-C34A \\sim C33-C34B
 with sigma of 0.02
 C36-C34A \\sim C36-C34B
 with sigma of 0.04
 O3-C34A \\sim O3-C34B
 with sigma of 0.04
4. Uiso/Uaniso restraints and constraints
C1 \\sim C2 \\sim C3 \\sim C4 \\sim C5 \\sim C6 \\sim C7 \\sim C8 \\sim C9
\\sim C10 \\sim C11 \\sim C12 \\sim C13 \\sim C14 \\sim C15 \\sim C16 \\sim C17
\\sim C18 \\sim C19 \\sim C20 \\sim C21 \\sim C22 \\sim C23 \\sim C24 \\sim C25
\\sim C26 \\sim C27 \\sim C28 \\sim C29 \\sim C30 \\sim C31 \\sim C32 \\sim C33
\\sim C34A \\sim C34B \\sim C35 \\sim C36 \\sim C51 \\sim C52 \\sim C53 \\sim
C54 \\sim C55 \\sim C56 \\sim C57 \\sim C58 \\sim C59 \\sim C60 \\sim C61 \\sim
C62 \\sim C63 \\sim C64 \\sim C65 \\sim C66 \\sim C67 \\sim C68 \\sim C69 \\sim
C70 \\sim C71 \\sim C72 \\sim C73 \\sim C74 \\sim C75 \\sim C76 \\sim C77 \\sim
C78 \\sim C79 \\sim C80 \\sim C81 \\sim C82 \\sim C83 \\sim C84 \\sim C85 \\sim
C86 \\sim C91 \\sim C92 \\sim C93 \\sim C94: within 1A with sigma of 0.01 and
sigma for terminal atoms of 0.01
5. Rigid body (RIGU) restrains
 C33, C34A, C34B, C35
 with sigma for 1-2 distances of 0.004 and sigma for 1-3 distances of 0.004
6. Others
 Sof(H33C)=Sof(H33D)=Sof(C34B)=Sof(H34C)=Sof(H34D)=Sof(H35C)=Sof(H35D)=1-FVAR(1)
 Sof(H33A)=Sof(H33B)=Sof(C34A)=Sof(H34A)=Sof(H34B)=Sof(H35A)=Sof(H35B)=FVAR(1)
7.a Ternary CH refined with riding coordinates:
 C1(H1), C16(H16), C51(H51), C66(H66)
7.b Secondary CH2 refined with riding coordinates:
 C2(H2A,H2B), C15(H15A,H15B), C29(H29A,H29B), C33(H33A,H33B), C33(H33C,H33D),
 C34A(H34A,H34B), C34B(H34C,H34D), C35(H35A,H35B), C35(H35C,H35D), C36(H36A,
 H36B), C52(H52A,H52B), C65(H65A,H65B), C79(H79A,H79B), C83(H83A,H83B),
 C84(H84A,H84B), C85(H85A,H85B), C86(H86A,H86B), C91(H91A,H91B), C93(H93A,H93B)
7.c Aromatic/amide H refined with riding coordinates:
 C4(H4), C7(H7), C8(H8), C9(H9), C10(H10), C13(H13), C18(H18), C19(H19),
 C20(H20), C21(H21), C22(H22), C24(H24), C25(H25), C26(H26), C27(H27), C28(H28),
  C54(H54), C57(H57), C58(H58), C59(H59), C60(H60), C63(H63), C68(H68),
 C69(H69), C70(H70), C71(H71), C72(H72), C74(H74), C75(H75), C76(H76), C77(H77),
  C78(H78)
7.d Idealised Me refined as rotating group:
 C30(H30A,H30B,H30C), C31(H31A,H31B,H31C), C32(H32A,H32B,H32C), C80(H80A,H80B,
 H80C), C81(H81A,H81B,H81C), C82(H82A,H82B,H82C), C92(H92A,H92B,H92C), C94(H94A,
 H94B,H94C)
;
_olex2_submission_special_instructions 'No special instructions were received'
_oxdiff_exptl_absorpt_empirical_details
;
Empirical correction (ABSPACK) includes:
- Absorption correction using spherical harmonics
- Frame scaling
- Detector area scaling
;
_oxdiff_twin_integration_method simultaneous
_oxdiff_twin_items 2
_twin_special_details
;
Component 2 rotated by 179.9760\%
 around [0.97 -0.00 -0.25] (reciprocal) or [1.00 0.00 0.00] (direct)
;
_cell_oxdiff_length_a 9.7605(2)
_cell_oxdiff_length_b 10.6398(2)
_cell_oxdiff_length_c 17.7151(4)
_cell_oxdiff_angle_alpha 94.6517(18)
_cell_oxdiff_angle_beta 98.1677(18)
_cell_oxdiff_angle_gamma 90.4055(18)
_cell_oxdiff_volume 1814.72(7)
_cell_oxdiff_measurement_reflns_used 20729

loop_
_symmetry_equiv_pos_as_xyz
'x, y, z'

loop_
_atom_site_label
_atom_site_type_symbol
_atom_site_fract_x
_atom_site_fract_y
_atom_site_fract_z
_atom_site_U_iso_or_equiv
_atom_site_adp_type
_atom_site_occupancy
_atom_site_site_symmetry_order
_atom_site_calc_flag
_atom_site_refinement_flags_posn
_atom_site_refinement_flags_adp
_atom_site_refinement_flags_occupancy
_atom_site_disorder_assembly
_atom_site_disorder_group
Si1 Si 0.52146(14) 0.72749(12) 0.21391(7) 0.0363(3) Uani 1 1 d . . . . .
Mg1 Mg 0.75550(14) 0.52800(12) 0.29951(7) 0.0223(3) Uani 1 1 d . . . . .
O1 O 0.8110(3) 0.6356(3) 0.54736(14) 0.0276(7) Uani 1 1 d . . . . .
O2 O 0.5934(4) 0.2757(3) 0.10322(16) 0.0355(8) Uani 1 1 d . . . . .
O3 O 0.9676(3) 0.4785(3) 0.31352(15) 0.0307(7) Uani 1 1 d D . . . .
N1 N 0.8102(4) 0.6095(3) 0.41920(17) 0.0217(7) Uani 1 1 d . . . . .
N2 N 0.6256(4) 0.3986(3) 0.34532(17) 0.0201(7) Uani 1 1 d . . . . .
N3 N 0.7271(4) 0.3932(4) 0.19773(18) 0.0312(9) Uani 1 1 d . . . . .
C1 C 0.9168(4) 0.7109(4) 0.4471(2) 0.0224(8) Uani 1 1 d . U . . .
H1 H 1.007996 0.683217 0.432658 0.027 Uiso 1 1 calc R . . . .
C2 C 0.9249(5) 0.7164(5) 0.5350(2) 0.0259(10) Uani 1 1 d . U . . .
H2A H 1.014564 0.684485 0.558691 0.031 Uiso 1 1 calc R . . . .
H2B H 0.913729 0.803773 0.556713 0.031 Uiso 1 1 calc R . . . .
C3 C 0.7613(4) 0.5751(4) 0.4782(2) 0.0211(8) Uani 1 1 d . U . . .
C4 C 0.6611(4) 0.4783(4) 0.4809(2) 0.0221(8) Uani 1 1 d . U . . .
H4 H 0.632326 0.468257 0.529151 0.027 Uiso 1 1 calc R . . . .
C5 C 0.6027(4) 0.3986(4) 0.4204(2) 0.0228(9) Uani 1 1 d . U . . .
C6 C 0.5064(4) 0.2960(4) 0.4282(2) 0.0233(8) Uani 1 1 d . U . . .
C7 C 0.4582(5) 0.2529(4) 0.4922(2) 0.0289(9) Uani 1 1 d . U . . .
H7 H 0.484973 0.293690 0.541866 0.035 Uiso 1 1 calc R . . . .
C8 C 0.3700(5) 0.1485(4) 0.4806(2) 0.0348(10) Uani 1 1 d . U . . .
H8 H 0.335847 0.116477 0.522987 0.042 Uiso 1 1 calc R . . . .
C9 C 0.3306(5) 0.0898(5) 0.4074(3) 0.0389(11) Uani 1 1 d . U . . .
H9 H 0.269597 0.018516 0.401020 0.047 Uiso 1 1 calc R . . . .
C10 C 0.3776(5) 0.1320(4) 0.3441(2) 0.0329(10) Uani 1 1 d . U . . .
H10 H 0.350080 0.091301 0.294470 0.039 Uiso 1 1 calc R . . . .
C11 C 0.4670(4) 0.2370(4) 0.3555(2) 0.0265(9) Uani 1 1 d . U . . .
C12 C 0.5449(4) 0.3017(4) 0.3042(2) 0.0241(9) Uani 1 1 d . U . . .
C13 C 0.5375(5) 0.2657(4) 0.2276(2) 0.0288(9) Uani 1 1 d . U . . .
H13 H 0.470697 0.202804 0.205816 0.035 Uiso 1 1 calc R . . . .
C14 C 0.6231(5) 0.3165(4) 0.1790(2) 0.0292(9) Uani 1 1 d . U . . .
C15 C 0.6777(6) 0.3545(5) 0.0642(2) 0.0371(11) Uani 1 1 d . U . . .
H15A H 0.623154 0.424064 0.041890 0.045 Uiso 1 1 calc R . . . .
H15B H 0.716773 0.304506 0.022961 0.045 Uiso 1 1 calc R . . . .
C16 C 0.7920(5) 0.4053(5) 0.1277(2) 0.0378(11) Uani 1 1 d . U . . .
H16 H 0.811320 0.496235 0.122169 0.045 Uiso 1 1 calc R . . . .
C17 C 0.8799(4) 0.8340(4) 0.4138(2) 0.0237(8) Uani 1 1 d . U . . .
C18 C 0.7571(5) 0.8922(4) 0.4256(2) 0.0313(10) Uani 1 1 d . U . . .
H18 H 0.696219 0.853412 0.454456 0.038 Uiso 1 1 calc R . . . .
C19 C 0.7219(6) 1.0064(5) 0.3957(3) 0.0409(11) Uani 1 1 d . U . . .
H19 H 0.637944 1.045726 0.404590 0.049 Uiso 1 1 calc R . . . .
C20 C 0.8095(6) 1.0626(5) 0.3530(3) 0.0424(12) Uani 1 1 d . U . . .
H20 H 0.785232 1.140061 0.331959 0.051 Uiso 1 1 calc R . . . .
C21 C 0.9313(5) 1.0064(5) 0.3410(3) 0.0394(12) Uani 1 1 d . U . . .
H21 H 0.991324 1.045383 0.311754 0.047 Uiso 1 1 calc R . . . .
C22 C 0.9681(5) 0.8922(4) 0.3715(2) 0.0290(9) Uani 1 1 d . U . . .
H22 H 1.053190 0.854353 0.363419 0.035 Uiso 1 1 calc R . . . .
C23 C 0.9241(5) 0.3321(5) 0.1282(2) 0.0431(12) Uani 1 1 d . U . . .
C24 C 1.0275(7) 0.3752(7) 0.0888(3) 0.0619(18) Uani 1 1 d . U . . .
H24 H 1.015703 0.451723 0.064654 0.074 Uiso 1 1 calc R . . . .
C25 C 1.1463(8) 0.3070(10) 0.0850(5) 0.078(3) Uani 1 1 d . U . . .
H25 H 1.216624 0.337206 0.058747 0.093 Uiso 1 1 calc R . . . .
C26 C 1.1629(6) 0.1969(10) 0.1186(3) 0.080(3) Uani 1 1 d . U . . .
H26 H 1.244508 0.149991 0.114998 0.096 Uiso 1 1 calc R . . . .
C27 C 1.0622(7) 0.1520(8) 0.1580(3) 0.070(2) Uani 1 1 d . U . . .
H27 H 1.074921 0.075042 0.181544 0.085 Uiso 1 1 calc R . . . .
C28 C 0.9426(6) 0.2206(6) 0.1629(3) 0.0506(14) Uani 1 1 d . U . . .
H28 H 0.873490 0.190680 0.190091 0.061 Uiso 1 1 calc R . . . .
C29 C 0.7041(5) 0.6909(4) 0.2364(2) 0.0317(10) Uani 1 1 d . U . . .
H29A H 0.751939 0.765443 0.266107 0.038 Uiso 1 1 calc R . . . .
H29B H 0.742870 0.679020 0.187681 0.038 Uiso 1 1 calc R . . . .
C30 C 0.4381(6) 0.7553(5) 0.3026(3) 0.0482(13) Uani 1 1 d . U . . .
H30A H 0.454822 0.683366 0.333619 0.072 Uiso 1 1 calc GR . . . .
H30B H 0.338247 0.765031 0.288327 0.072 Uiso 1 1 calc GR . . . .
H30C H 0.477703 0.832177 0.332106 0.072 Uiso 1 1 calc GR . . . .
C31 C 0.4855(8) 0.8745(6) 0.1610(4) 0.0698(19) Uani 1 1 d . U . . .
H31A H 0.548749 0.942826 0.185073 0.105 Uiso 1 1 calc GR . . . .
H31B H 0.389699 0.899791 0.162970 0.105 Uiso 1 1 calc GR . . . .
H31C H 0.499621 0.856713 0.107479 0.105 Uiso 1 1 calc GR . . . .
C32 C 0.4208(7) 0.5945(6) 0.1532(3) 0.0623(17) Uani 1 1 d . U . . .
H32A H 0.460531 0.577146 0.105735 0.093 Uiso 1 1 calc GR . . . .
H32B H 0.323930 0.618395 0.141001 0.093 Uiso 1 1 calc GR . . . .
H32C H 0.425730 0.518693 0.181412 0.093 Uiso 1 1 calc GR . . . .
C33 C 1.0867(5) 0.5338(5) 0.2889(3) 0.0348(10) Uani 1 1 d D U . . .
H33A H 1.101963 0.621953 0.311215 0.042 Uiso 0.769(18) 1 calc R . P A 1
H33B H 1.074872 0.532910 0.232428 0.042 Uiso 0.769(18) 1 calc R . P A 1
H33C H 1.072893 0.624493 0.282187 0.042 Uiso 0.231(18) 1 calc R . P A 2
H33D H 1.105871 0.490504 0.240005 0.042 Uiso 0.231(18) 1 calc R . P A 2
C34A C 1.2066(8) 0.4524(9) 0.3176(5) 0.052(2) Uani 0.769(18) 1 d D U P A 1
H34A H 1.294590 0.501627 0.329003 0.063 Uiso 0.769(18) 1 calc R . P A 1
H34B H 1.217292 0.379667 0.280492 0.063 Uiso 0.769(18) 1 calc R . P A 1
C34B C 1.202(2) 0.516(3) 0.3520(14) 0.049(6) Uani 0.231(18) 1 d D U P A 2
H34C H 1.288875 0.496300 0.331127 0.059 Uiso 0.231(18) 1 calc R . P A 2
H34D H 1.216987 0.592471 0.387767 0.059 Uiso 0.231(18) 1 calc R . P A 2
C35 C 1.1586(7) 0.4104(7) 0.3907(4) 0.0678(19) Uani 1 1 d D U . . .
H35A H 1.209312 0.335805 0.408811 0.081 Uiso 0.769(18) 1 calc R . P A 1
H35B H 1.168887 0.479334 0.432290 0.081 Uiso 0.769(18) 1 calc R . P A 1
H35C H 1.170778 0.432906 0.446639 0.081 Uiso 0.231(18) 1 calc R . P A 2
H35D H 1.216057 0.336324 0.380679 0.081 Uiso 0.231(18) 1 calc R . P A 2
C36 C 1.0098(5) 0.3791(5) 0.3621(3) 0.0374(11) Uani 1 1 d D U . . .
H36A H 0.999488 0.295566 0.332777 0.045 Uiso 1 1 calc R . . . .
H36B H 0.954817 0.379323 0.404976 0.045 Uiso 1 1 calc R . . . .
Si4 Si 0.18370(16) 0.66899(12) 0.83367(7) 0.0405(3) Uani 1 1 d . . . . .
Mg2 Mg 0.36642(14) 0.87484(12) 0.74758(7) 0.0229(3) Uani 1 1 d . . . . .
O51 O 0.3022(3) 0.7673(3) 0.49890(14) 0.0273(7) Uani 1 1 d . . . . .
O52 O 0.3042(4) 1.1351(3) 0.94139(16) 0.0374(8) Uani 1 1 d . . . . .
O53 O 0.5713(3) 0.9261(3) 0.73487(15) 0.0309(7) Uani 1 1 d . . . . .
N51 N 0.3616(4) 0.7907(3) 0.62759(17) 0.0229(7) Uani 1 1 d . . . . .
N52 N 0.2126(4) 1.0012(3) 0.70058(17) 0.0226(7) Uani 1 1 d . . . . .
N53 N 0.3871(4) 1.0107(3) 0.84912(18) 0.0281(8) Uani 1 1 d . . . . .
C51 C 0.4543(4) 0.6915(4) 0.6010(2) 0.0225(8) Uani 1 1 d . U . . .
H51 H 0.552899 0.718890 0.617842 0.027 Uiso 1 1 calc R . . . .
C52 C 0.4222(4) 0.6894(5) 0.5139(3) 0.0293(10) Uani 1 1 d . U . . .
H52A H 0.501574 0.723883 0.492519 0.035 Uiso 1 1 calc R . . . .
H52B H 0.402026 0.602149 0.490848 0.035 Uiso 1 1 calc R . . . .
C53 C 0.2842(4) 0.8262(4) 0.5681(2) 0.0218(8) Uani 1 1 d . U . . .
C54 C 0.1825(4) 0.9216(4) 0.5645(2) 0.0217(8) Uani 1 1 d . U . . .
H54 H 0.130204 0.931982 0.515981 0.026 Uiso 1 1 calc R . . . .
C55 C 0.1543(4) 0.9996(4) 0.6255(2) 0.0193(8) Uani 1 1 d . U . . .
C56 C 0.0513(4) 1.1009(4) 0.6158(2) 0.0236(9) Uani 1 1 d . U . . .
C57 C -0.0284(5) 1.1415(4) 0.5515(2) 0.0286(9) Uani 1 1 d . U . . .
H57 H -0.025114 1.100997 0.501951 0.034 Uiso 1 1 calc R . . . .
C58 C -0.1137(5) 1.2442(4) 0.5624(3) 0.0348(10) Uani 1 1 d . U . . .
H58 H -0.169736 1.274122 0.519481 0.042 Uiso 1 1 calc R . . . .
C59 C -0.1182(5) 1.3034(5) 0.6347(3) 0.0377(11) Uani 1 1 d . U . . .
H59 H -0.177473 1.372906 0.640480 0.045 Uiso 1 1 calc R . . . .
C60 C -0.0370(5) 1.2624(4) 0.6990(2) 0.0338(10) Uani 1 1 d . U . . .
H60 H -0.039793 1.302995 0.748559 0.041 Uiso 1 1 calc R . . . .
C61 C 0.0482(4) 1.1601(4) 0.6884(2) 0.0259(9) Uani 1 1 d . U . . .
C62 C 0.1520(4) 1.0981(4) 0.7407(2) 0.0249(9) Uani 1 1 d . U . . .
C63 C 0.1823(5) 1.1349(4) 0.8163(2) 0.0293(10) Uani 1 1 d . U . . .
H63 H 0.124854 1.196286 0.837242 0.035 Uiso 1 1 calc R . . . .
C64 C 0.2939(5) 1.0885(4) 0.8669(2) 0.0297(10) Uani 1 1 d . U . . .
C65 C 0.4083(6) 1.0608(5) 0.9820(2) 0.0394(12) Uani 1 1 d . U . . .
H65A H 0.365694 0.992951 1.006516 0.047 Uiso 1 1 calc R . . . .
H65B H 0.469257 1.113955 1.021741 0.047 Uiso 1 1 calc R . . . .
C66 C 0.4895(5) 1.0056(4) 0.9189(2) 0.0359(11) Uani 1 1 d . U . . .
H66 H 0.512028 0.915763 0.927120 0.043 Uiso 1 1 calc R . . . .
C67 C 0.4295(5) 0.5651(4) 0.6306(2) 0.0251(9) Uani 1 1 d . U . . .
C68 C 0.5362(5) 0.5043(4) 0.6725(2) 0.0293(9) Uani 1 1 d . U . . .
H68 H 0.625906 0.542460 0.683306 0.035 Uiso 1 1 calc R . . . .
C69 C 0.5123(6) 0.3880(4) 0.6988(3) 0.0386(11) Uani 1 1 d . U . . .
H69 H 0.585772 0.346400 0.727248 0.046 Uiso 1 1 calc R . . . .
C70 C 0.3817(6) 0.3325(5) 0.6838(3) 0.0421(12) Uani 1 1 d . U . . .
H70 H 0.365334 0.253667 0.702828 0.051 Uiso 1 1 calc R . . . .
C71 C 0.2750(6) 0.3913(4) 0.6412(3) 0.0386(11) Uani 1 1 d . U . . .
H71 H 0.185805 0.352216 0.629794 0.046 Uiso 1 1 calc R . . . .
C72 C 0.2987(5) 0.5073(4) 0.6152(2) 0.0309(10) Uani 1 1 d . U . . .
H72 H 0.225016 0.548308 0.586438 0.037 Uiso 1 1 calc R . . . .
C73 C 0.6210(5) 1.0789(5) 0.9143(2) 0.0357(11) Uani 1 1 d . U . . .
C74 C 0.7447(7) 1.0498(6) 0.9587(3) 0.0552(16) Uani 1 1 d . U . . .
H74 H 0.744933 0.982641 0.990906 0.066 Uiso 1 1 calc R . . . .
C75 C 0.8660(7) 1.1151(8) 0.9573(4) 0.064(2) Uani 1 1 d . U . . .
H75 H 0.948904 1.092114 0.987498 0.077 Uiso 1 1 calc R . . . .
C76 C 0.8668(6) 1.2143(8) 0.9117(3) 0.0634(19) Uani 1 1 d . U . . .
H76 H 0.950559 1.259220 0.909978 0.076 Uiso 1 1 calc R . . . .
C77 C 0.7463(6) 1.2476(7) 0.8691(3) 0.0587(17) Uani 1 1 d . U . . .
H77 H 0.746205 1.317510 0.838977 0.070 Uiso 1 1 calc R . . . .
C78 C 0.6227(5) 1.1791(5) 0.8696(2) 0.0415(12) Uani 1 1 d . U . . .
H78 H 0.540132 1.201822 0.838962 0.050 Uiso 1 1 calc R . . . .
C79 C 0.3543(5) 0.7110(4) 0.8109(2) 0.0337(10) Uani 1 1 d . U . . .
H79A H 0.388308 0.637834 0.781114 0.040 Uiso 1 1 calc R . . . .
H79B H 0.418478 0.724878 0.859483 0.040 Uiso 1 1 calc R . . . .
C80 C 0.0542(6) 0.6385(6) 0.7451(3) 0.0566(15) Uani 1 1 d . U . . .
H80A H 0.058956 0.707475 0.712057 0.085 Uiso 1 1 calc GR . . . .
H80B H -0.039011 0.633413 0.759346 0.085 Uiso 1 1 calc GR . . . .
H80C H 0.074870 0.558798 0.717682 0.085 Uiso 1 1 calc GR . . . .
C81 C 0.1794(9) 0.5245(7) 0.8880(4) 0.080(2) Uani 1 1 d . U . . .
H81A H 0.203762 0.450610 0.856303 0.121 Uiso 1 1 calc GR . . . .
H81B H 0.086149 0.512292 0.901029 0.121 Uiso 1 1 calc GR . . . .
H81C H 0.245951 0.535469 0.935117 0.121 Uiso 1 1 calc GR . . . .
C82 C 0.1122(8) 0.8020(6) 0.8925(4) 0.072(2) Uani 1 1 d . U . . .
H82A H 0.170731 0.815947 0.942306 0.108 Uiso 1 1 calc GR . . . .
H82B H 0.017788 0.780020 0.900154 0.108 Uiso 1 1 calc GR . . . .
H82C H 0.111098 0.879021 0.865669 0.108 Uiso 1 1 calc GR . . . .
C83 C 0.7000(5) 0.8675(5) 0.7621(3) 0.0383(11) Uani 1 1 d . U . . .
H83A H 0.693133 0.775123 0.749314 0.046 Uiso 1 1 calc R . . . .
H83B H 0.723068 0.884249 0.818241 0.046 Uiso 1 1 calc R . . . .
C84 C 0.8066(7) 0.9240(9) 0.7229(5) 0.089(3) Uani 1 1 d . U . . .
H84A H 0.873786 0.860159 0.708731 0.106 Uiso 1 1 calc R . . . .
H84B H 0.857101 0.994072 0.755761 0.106 Uiso 1 1 calc R . . . .
C85 C 0.7217(8) 0.9726(6) 0.6510(4) 0.0642(19) Uani 1 1 d . U . . .
H85A H 0.770815 1.042386 0.631724 0.077 Uiso 1 1 calc R . . . .
H85B H 0.699854 0.904202 0.609586 0.077 Uiso 1 1 calc R . . . .
C86 C 0.5960(6) 1.0168(5) 0.6818(3) 0.0380(11) Uani 1 1 d . U . . .
H86A H 0.611238 1.102379 0.708203 0.046 Uiso 1 1 calc R . . . .
H86B H 0.516659 1.018474 0.640302 0.046 Uiso 1 1 calc R . . . .
O91 O 0.8743(5) 0.6774(5) 1.0211(3) 0.0860(16) Uani 1 1 d . . . . .
C91 C 0.7555(9) 0.6925(8) 0.9652(4) 0.090(2) Uani 1 1 d . U . . .
H91A H 0.770293 0.766973 0.937035 0.108 Uiso 1 1 calc R . . . .
H91B H 0.673421 0.708030 0.991424 0.108 Uiso 1 1 calc R . . . .
C92 C 0.7288(11) 0.5801(8) 0.9103(5) 0.098(3) Uani 1 1 d . U . . .
H92A H 0.643016 0.590973 0.875587 0.147 Uiso 1 1 calc GR . . . .
H92B H 0.719716 0.505394 0.938298 0.147 Uiso 1 1 calc GR . . . .
H92C H 0.806049 0.569300 0.880727 0.147 Uiso 1 1 calc GR . . . .
C93 C 0.9202(8) 0.7883(8) 1.0697(5) 0.080(2) Uani 1 1 d . U . . .
H93A H 0.845642 0.817292 1.099079 0.096 Uiso 1 1 calc R . . . .
H93B H 0.941473 0.856483 1.038095 0.096 Uiso 1 1 calc R . . . .
C94 C 1.0451(10) 0.7611(11) 1.1231(7) 0.133(4) Uani 1 1 d . U . . .
H94A H 1.120147 0.736345 1.093976 0.200 Uiso 1 1 calc GR . . . .
H94B H 1.024379 0.692264 1.153531 0.200 Uiso 1 1 calc GR . . . .
H94C H 1.073633 0.836699 1.157279 0.200 Uiso 1 1 calc GR . . . .

loop_
_atom_site_aniso_label
_atom_site_aniso_U_11
_atom_site_aniso_U_22
_atom_site_aniso_U_33
_atom_site_aniso_U_23
_atom_site_aniso_U_13
_atom_site_aniso_U_12
Si1 0.0411(8) 0.0312(7) 0.0344(6) 0.0026(5) -0.0021(5) 0.0085(6)
Mg1 0.0220(7) 0.0221(8) 0.0229(6) 0.0004(5) 0.0046(5) 0.0003(6)
O1 0.0328(18) 0.0277(17) 0.0219(13) -0.0001(11) 0.0043(11) -0.0068(14)
O2 0.041(2) 0.0366(19) 0.0267(14) -0.0067(12) 0.0033(13) -0.0022(17)
O3 0.0223(16) 0.0330(17) 0.0384(15) 0.0090(12) 0.0061(12) 0.0022(14)
N1 0.0233(18) 0.0179(17) 0.0243(15) 0.0021(12) 0.0042(13) 0.0008(15)
N2 0.0182(18) 0.0173(17) 0.0254(15) -0.0012(13) 0.0065(13) 0.0018(14)
N3 0.032(2) 0.035(2) 0.0274(16) -0.0050(14) 0.0106(14) -0.0014(18)
C1 0.022(2) 0.018(2) 0.0270(18) -0.0007(14) 0.0032(15) -0.0027(17)
C2 0.029(2) 0.028(3) 0.020(2) 0.0017(17) 0.0018(16) -0.003(2)
C3 0.021(2) 0.016(2) 0.0257(17) 0.0020(14) 0.0033(15) 0.0060(17)
C4 0.024(2) 0.021(2) 0.0230(17) 0.0043(14) 0.0069(15) 0.0036(18)
C5 0.018(2) 0.022(2) 0.0299(19) 0.0058(16) 0.0057(16) 0.0066(18)
C6 0.019(2) 0.019(2) 0.0334(19) 0.0058(15) 0.0053(15) 0.0035(18)
C7 0.025(2) 0.028(2) 0.035(2) 0.0053(17) 0.0083(17) 0.003(2)
C8 0.030(3) 0.034(3) 0.042(2) 0.0119(19) 0.0094(19) -0.005(2)
C9 0.029(3) 0.033(3) 0.055(3) 0.006(2) 0.003(2) -0.009(2)
C10 0.026(2) 0.032(3) 0.040(2) 0.0009(18) 0.0022(18) -0.004(2)
C11 0.021(2) 0.024(2) 0.035(2) 0.0047(16) 0.0042(16) 0.0036(19)
C12 0.021(2) 0.021(2) 0.0299(19) 0.0015(15) 0.0006(15) 0.0035(18)
C13 0.029(2) 0.025(2) 0.031(2) -0.0023(16) 0.0002(16) -0.0030(19)
C14 0.033(3) 0.026(2) 0.0273(19) -0.0067(16) 0.0040(16) 0.003(2)
C15 0.045(3) 0.038(3) 0.031(2) -0.0013(19) 0.0149(19) 0.002(2)
C16 0.043(3) 0.038(3) 0.034(2) -0.0069(18) 0.0172(19) -0.007(2)
C17 0.023(2) 0.023(2) 0.0234(17) -0.0004(14) -0.0012(14) 0.0005(18)
C18 0.025(2) 0.024(2) 0.044(2) 0.0042(17) 0.0019(18) -0.002(2)
C19 0.032(3) 0.027(3) 0.061(3) 0.005(2) -0.005(2) 0.005(2)
C20 0.046(3) 0.024(2) 0.052(3) 0.012(2) -0.015(2) -0.004(2)
C21 0.043(3) 0.035(3) 0.039(2) 0.0121(19) -0.001(2) -0.012(2)
C22 0.029(2) 0.028(2) 0.0301(19) 0.0039(16) 0.0019(16) -0.006(2)
C23 0.037(3) 0.057(3) 0.033(2) -0.019(2) 0.0100(19) -0.007(3)
C24 0.051(4) 0.072(4) 0.063(3) -0.030(3) 0.028(3) -0.018(3)
C25 0.040(4) 0.112(7) 0.076(5) -0.042(5) 0.020(3) -0.021(4)
C26 0.031(3) 0.148(8) 0.050(3) -0.047(4) -0.002(3) 0.017(4)
C27 0.058(4) 0.109(6) 0.041(3) -0.009(3) 0.003(3) 0.032(4)
C28 0.037(3) 0.079(4) 0.035(2) -0.008(2) 0.006(2) 0.010(3)
C29 0.044(3) 0.025(2) 0.0258(18) 0.0035(16) 0.0039(18) 0.001(2)
C30 0.041(3) 0.047(3) 0.055(3) -0.006(2) 0.007(2) -0.002(3)
C31 0.079(5) 0.058(4) 0.076(4) 0.029(3) 0.011(4) 0.028(4)
C32 0.049(4) 0.057(4) 0.070(4) -0.017(3) -0.020(3) 0.017(3)
C33 0.030(3) 0.035(3) 0.042(2) 0.0042(19) 0.0133(19) -0.001(2)
C34A 0.035(4) 0.042(5) 0.078(5) 0.002(4) 0.009(4) 0.006(3)
C34B 0.042(10) 0.051(12) 0.053(11) 0.001(9) 0.005(8) -0.001(10)
C35 0.046(4) 0.073(5) 0.084(5) 0.030(4) -0.006(3) 0.005(3)
C36 0.031(3) 0.035(3) 0.049(2) 0.012(2) 0.007(2) 0.009(2)
Si4 0.0542(9) 0.0292(7) 0.0421(6) 0.0014(5) 0.0213(6) -0.0052(6)
Mg2 0.0249(8) 0.0202(7) 0.0245(6) 0.0034(5) 0.0057(5) 0.0041(6)
O51 0.0320(18) 0.0259(17) 0.0242(13) -0.0002(11) 0.0052(11) 0.0105(13)
O52 0.050(2) 0.038(2) 0.0253(14) -0.0019(13) 0.0095(14) 0.0062(18)
O53 0.0264(17) 0.0338(17) 0.0336(14) 0.0079(12) 0.0051(12) 0.0024(14)
N51 0.0251(19) 0.0171(17) 0.0275(15) 0.0016(12) 0.0071(13) 0.0044(16)
N52 0.0207(18) 0.0228(19) 0.0257(16) 0.0038(13) 0.0069(13) 0.0048(15)
N53 0.036(2) 0.0211(19) 0.0256(16) -0.0003(13) 0.0000(14) 0.0017(16)
C51 0.022(2) 0.018(2) 0.0288(18) 0.0024(15) 0.0073(15) 0.0065(17)
C52 0.029(2) 0.023(2) 0.040(3) 0.0097(19) 0.012(2) 0.011(2)
C53 0.022(2) 0.018(2) 0.0258(17) 0.0010(14) 0.0066(15) -0.0037(18)
C54 0.022(2) 0.018(2) 0.0248(17) 0.0026(14) 0.0032(15) 0.0017(17)
C55 0.018(2) 0.015(2) 0.0270(18) 0.0033(14) 0.0069(15) -0.0016(17)
C56 0.021(2) 0.018(2) 0.0340(19) 0.0051(15) 0.0073(16) 0.0007(18)
C57 0.024(2) 0.023(2) 0.040(2) 0.0043(17) 0.0050(17) 0.0039(19)
C58 0.029(3) 0.033(3) 0.043(2) 0.0123(19) 0.0033(19) 0.010(2)
C59 0.029(3) 0.030(3) 0.056(3) 0.008(2) 0.013(2) 0.015(2)
C60 0.034(3) 0.028(2) 0.043(2) 0.0034(18) 0.0149(19) 0.008(2)
C61 0.023(2) 0.020(2) 0.038(2) 0.0054(16) 0.0124(16) 0.0058(18)
C62 0.023(2) 0.022(2) 0.0317(19) 0.0046(16) 0.0122(16) 0.0016(18)
C63 0.030(2) 0.026(2) 0.034(2) -0.0004(17) 0.0141(17) 0.005(2)
C64 0.041(3) 0.023(2) 0.0257(18) -0.0010(15) 0.0105(17) -0.001(2)
C65 0.053(3) 0.038(3) 0.025(2) 0.0024(18) 0.000(2) -0.009(3)
C66 0.048(3) 0.027(2) 0.030(2) -0.0009(16) -0.0048(19) 0.005(2)
C67 0.032(2) 0.021(2) 0.0244(17) 0.0003(14) 0.0096(15) 0.0066(19)
C68 0.032(2) 0.027(2) 0.0295(19) 0.0009(16) 0.0062(16) 0.005(2)
C69 0.051(3) 0.028(3) 0.040(2) 0.0102(18) 0.014(2) 0.016(2)
C70 0.053(3) 0.029(3) 0.052(3) 0.013(2) 0.028(2) 0.010(3)
C71 0.037(3) 0.025(2) 0.058(3) 0.004(2) 0.020(2) 0.002(2)
C72 0.028(2) 0.025(2) 0.041(2) 0.0031(17) 0.0106(18) 0.005(2)
C73 0.033(3) 0.037(3) 0.032(2) -0.0123(18) -0.0011(17) 0.006(2)
C74 0.054(4) 0.043(3) 0.058(3) -0.014(2) -0.018(3) 0.016(3)
C75 0.035(3) 0.082(5) 0.064(4) -0.036(4) -0.006(3) 0.010(4)
C76 0.034(3) 0.110(6) 0.041(3) -0.030(3) 0.013(2) -0.013(3)
C77 0.048(3) 0.099(5) 0.029(2) 0.001(3) 0.009(2) -0.021(3)
C78 0.035(3) 0.060(3) 0.028(2) -0.001(2) 0.0040(18) -0.003(2)
C79 0.047(3) 0.027(2) 0.0280(19) 0.0034(17) 0.0092(18) 0.007(2)
C80 0.044(3) 0.056(4) 0.070(3) -0.008(3) 0.015(3) 0.004(3)
C81 0.099(6) 0.060(4) 0.093(5) 0.035(4) 0.033(4) -0.012(4)
C82 0.082(5) 0.059(4) 0.082(4) -0.024(3) 0.056(4) -0.024(4)
C83 0.029(3) 0.041(3) 0.043(2) 0.000(2) -0.0009(19) 0.008(2)
C84 0.039(4) 0.112(7) 0.130(6) 0.057(5) 0.035(4) 0.021(4)
C85 0.079(5) 0.051(4) 0.075(4) 0.004(3) 0.054(4) -0.004(3)
C86 0.040(3) 0.038(3) 0.040(2) 0.0118(19) 0.014(2) 0.001(2)
O91 0.073(3) 0.091(4) 0.107(4) 0.058(3) 0.027(3) 0.019(3)
C91 0.096(6) 0.087(6) 0.094(5) 0.038(4) 0.020(4) 0.038(5)
C92 0.131(9) 0.064(5) 0.106(6) 0.019(4) 0.037(6) 0.010(5)
C93 0.074(5) 0.079(5) 0.097(5) 0.041(4) 0.025(4) 0.008(4)
C94 0.101(7) 0.140(10) 0.163(9) 0.099(8) -0.018(7) 0.011(7)

loop_
_atom_type_symbol
_atom_type_description
_atom_type_scat_dispersion_real
_atom_type_scat_dispersion_imag
_atom_type_scat_source
C C 0.0181 0.0091 'International Tables Vol C Tables 4.2.6.8 and 6.1.1.4'
H H 0.0000 0.0000 'International Tables Vol C Tables 4.2.6.8 and 6.1.1.4'
Mg Mg 0.1719 0.1771 'International Tables Vol C Tables 4.2.6.8 and 6.1.1.4'
N N 0.0311 0.0180 'International Tables Vol C Tables 4.2.6.8 and 6.1.1.4'
O O 0.0492 0.0322 'International Tables Vol C Tables 4.2.6.8 and 6.1.1.4'
Si Si 0.2541 0.3302 'International Tables Vol C Tables 4.2.6.8 and 6.1.1.4'

loop_
_exptl_crystal_face_index_h
_exptl_crystal_face_index_k
_exptl_crystal_face_index_l
_exptl_crystal_face_perp_dist
0 -1 -11 0.0367
0 1 11 0.0227
5 1 4 0.0705
-5 1 8 0.0963
5 -1 -8 0.0963
0 -6 7 0.0408
0 6 -7 0.0408
1 3 9 0.0387
-3 0 -8 0.0746
-4 6 1 0.0845

loop_
_geom_angle_atom_site_label_1
_geom_angle_atom_site_label_2
_geom_angle_atom_site_label_3
_geom_angle
C29 Si1 C30 111.6(2)
C29 Si1 C31 114.8(3)
C29 Si1 C32 111.8(2)
C30 Si1 C31 105.0(3)
C30 Si1 C32 106.7(3)
C32 Si1 C31 106.4(3)
O3 Mg1 N1 82.75(13)
O3 Mg1 N2 113.44(13)
O3 Mg1 N3 86.98(14)
O3 Mg1 C29 115.70(16)
N2 Mg1 N1 85.62(13)
N2 Mg1 N3 84.54(14)
N2 Mg1 C29 130.74(17)
N3 Mg1 N1 161.61(15)
C29 Mg1 N1 103.55(15)
C29 Mg1 N3 94.63(16)
C3 O1 C2 106.6(3)
C14 O2 C15 105.4(4)
C33 O3 Mg1 131.9(3)
C33 O3 C36 110.0(3)
C36 O3 Mg1 117.8(3)
C1 N1 Mg1 126.2(2)
C3 N1 Mg1 126.7(3)
C3 N1 C1 107.1(3)
C5 N2 Mg1 126.8(3)
C5 N2 C12 107.0(3)
C12 N2 Mg1 126.2(3)
C14 N3 Mg1 124.7(3)
C14 N3 C16 107.0(3)
C16 N3 Mg1 125.0(3)
N1 C1 H1 109.0
N1 C1 C2 103.5(3)
N1 C1 C17 112.2(3)
C2 C1 H1 109.0
C17 C1 H1 109.0
C17 C1 C2 114.1(3)
O1 C2 C1 104.3(3)
O1 C2 H2A 110.9
O1 C2 H2B 110.9
C1 C2 H2A 110.9
C1 C2 H2B 110.9
H2A C2 H2B 108.9
O1 C3 C4 114.5(3)
N1 C3 O1 117.6(4)
N1 C3 C4 127.9(3)
C3 C4 H4 117.1
C5 C4 C3 125.8(3)
C5 C4 H4 117.1
N2 C5 C6 110.1(3)
C4 C5 N2 127.0(4)
C4 C5 C6 122.9(3)
C7 C6 C5 131.7(4)
C11 C6 C5 106.9(3)
C11 C6 C7 121.4(4)
C6 C7 H7 121.2
C8 C7 C6 117.5(4)
C8 C7 H7 121.2
C7 C8 H8 119.6
C7 C8 C9 120.8(4)
C9 C8 H8 119.6
C8 C9 H9 119.1
C10 C9 C8 121.9(5)
C10 C9 H9 119.1
C9 C10 H10 121.2
C9 C10 C11 117.6(4)
C11 C10 H10 121.2
C6 C11 C10 120.8(4)
C6 C11 C12 106.1(4)
C10 C11 C12 132.9(4)
N2 C12 C11 109.9(3)
C13 C12 N2 127.0(4)
C13 C12 C11 123.1(4)
C12 C13 H13 118.0
C12 C13 C14 124.1(4)
C14 C13 H13 118.0
O2 C14 C13 115.6(4)
N3 C14 O2 116.4(4)
N3 C14 C13 128.0(4)
O2 C15 H15A 111.1
O2 C15 H15B 111.1
O2 C15 C16 103.4(3)
H15A C15 H15B 109.0
C16 C15 H15A 111.1
C16 C15 H15B 111.1
N3 C16 C15 102.3(4)
N3 C16 H16 109.7
N3 C16 C23 112.4(4)
C15 C16 H16 109.7
C23 C16 C15 112.8(4)
C23 C16 H16 109.7
C18 C17 C1 120.2(4)
C18 C17 C22 118.8(4)
C22 C17 C1 121.0(4)
C17 C18 H18 119.5
C17 C18 C19 120.9(4)
C19 C18 H18 119.5
C18 C19 H19 120.1
C20 C19 C18 119.8(5)
C20 C19 H19 120.1
C19 C20 H20 120.0
C21 C20 C19 120.0(5)
C21 C20 H20 120.0
C20 C21 H21 119.7
C20 C21 C22 120.6(5)
C22 C21 H21 119.7
C17 C22 C21 119.9(4)
C17 C22 H22 120.0
C21 C22 H22 120.0
C24 C23 C16 118.8(6)
C28 C23 C16 121.9(5)
C28 C23 C24 119.2(6)
C23 C24 H24 119.9
C25 C24 C23 120.2(8)
C25 C24 H24 119.9
C24 C25 H25 119.9
C26 C25 C24 120.2(8)
C26 C25 H25 119.9
C25 C26 H26 119.6
C25 C26 C27 120.8(7)
C27 C26 H26 119.6
C26 C27 H27 120.2
C26 C27 C28 119.5(7)
C28 C27 H27 120.2
C23 C28 C27 120.1(6)
C23 C28 H28 120.0
C27 C28 H28 120.0
Si1 C29 Mg1 117.5(2)
Si1 C29 H29A 107.9
Si1 C29 H29B 107.9
Mg1 C29 H29A 107.9
Mg1 C29 H29B 107.9
H29A C29 H29B 107.2
Si1 C30 H30A 109.5
Si1 C30 H30B 109.5
Si1 C30 H30C 109.5
H30A C30 H30B 109.5
H30A C30 H30C 109.5
H30B C30 H30C 109.5
Si1 C31 H31A 109.5
Si1 C31 H31B 109.5
Si1 C31 H31C 109.5
H31A C31 H31B 109.5
H31A C31 H31C 109.5
H31B C31 H31C 109.5
Si1 C32 H32A 109.5
Si1 C32 H32B 109.5
Si1 C32 H32C 109.5
H32A C32 H32B 109.5
H32A C32 H32C 109.5
H32B C32 H32C 109.5
O3 C33 H33A 110.7
O3 C33 H33B 110.7
O3 C33 H33C 110.9
O3 C33 H33D 110.9
O3 C33 C34A 105.1(4)
O3 C33 C34B 104.2(9)
H33A C33 H33B 108.8
H33C C33 H33D 108.9
C34A C33 H33A 110.7
C34A C33 H33B 110.7
C34B C33 H33C 110.9
C34B C33 H33D 110.9
C33 C34A H34A 111.7
C33 C34A H34B 111.7
C33 C34A C35 100.5(5)
H34A C34A H34B 109.4
C35 C34A H34A 111.7
C35 C34A H34B 111.7
C33 C34B H34C 110.6
C33 C34B H34D 110.6
H34C C34B H34D 108.7
C35 C34B C33 105.7(13)
C35 C34B H34C 110.6
C35 C34B H34D 110.6
C34A C35 H35A 111.7
C34A C35 H35B 111.7
C34B C35 H35C 109.9
C34B C35 H35D 109.9
C34B C35 C36 109.1(9)
H35A C35 H35B 109.5
H35C C35 H35D 108.3
C36 C35 C34A 100.5(6)
C36 C35 H35A 111.7
C36 C35 H35B 111.7
C36 C35 H35C 109.9
C36 C35 H35D 109.9
O3 C36 C35 103.6(4)
O3 C36 H36A 111.0
O3 C36 H36B 111.0
C35 C36 H36A 111.0
C35 C36 H36B 111.0
H36A C36 H36B 109.0
C79 Si4 C80 111.6(2)
C79 Si4 C81 114.8(3)
C79 Si4 C82 111.1(2)
C80 Si4 C81 106.1(3)
C80 Si4 C82 105.8(3)
C81 Si4 C82 106.8(3)
O53 Mg2 N51 82.84(13)
O53 Mg2 N52 113.94(13)
O53 Mg2 N53 87.42(14)
O53 Mg2 C79 113.45(17)
N52 Mg2 N51 85.92(13)
N52 Mg2 N53 84.34(14)
N52 Mg2 C79 132.52(17)
N53 Mg2 N51 162.09(14)
C79 Mg2 N51 102.78(15)
C79 Mg2 N53 94.87(15)
C53 O51 C52 105.7(3)
C64 O52 C65 105.2(3)
C83 O53 Mg2 129.3(3)
C86 O53 Mg2 120.3(3)
C86 O53 C83 109.5(4)
C51 N51 Mg2 126.2(2)
C53 N51 Mg2 125.8(3)
C53 N51 C51 107.8(3)
C55 N52 Mg2 126.2(3)
C55 N52 C62 107.3(3)
C62 N52 Mg2 126.5(3)
C64 N53 Mg2 125.7(3)
C64 N53 C66 106.4(3)
C66 N53 Mg2 125.9(3)
N51 C51 H51 109.3
N51 C51 C52 103.0(3)
N51 C51 C67 112.8(3)
C52 C51 H51 109.3
C67 C51 H51 109.3
C67 C51 C52 112.9(4)
O51 C52 C51 105.6(3)
O51 C52 H52A 110.6
O51 C52 H52B 110.6
C51 C52 H52A 110.6
C51 C52 H52B 110.6
H52A C52 H52B 108.8
O51 C53 C54 114.6(3)
N51 C53 O51 116.9(4)
N51 C53 C54 128.4(3)
C53 C54 H54 117.5
C55 C54 C53 125.0(3)
C55 C54 H54 117.5
N52 C55 C54 128.5(4)
N52 C55 C56 110.1(3)
C54 C55 C56 121.4(3)
C57 C56 C55 132.0(4)
C57 C56 C61 121.8(4)
C61 C56 C55 106.2(3)
C56 C57 H57 121.4
C56 C57 C58 117.3(4)
C58 C57 H57 121.4
C57 C58 H58 119.3
C59 C58 C57 121.3(4)
C59 C58 H58 119.3
C58 C59 H59 119.5
C58 C59 C60 121.0(4)
C60 C59 H59 119.5
C59 C60 H60 121.1
C61 C60 C59 117.9(4)
C61 C60 H60 121.1
C56 C61 C60 120.7(4)
C56 C61 C62 106.5(4)
C60 C61 C62 132.6(4)
N52 C62 C61 109.9(3)
C63 C62 N52 126.9(4)
C63 C62 C61 123.2(4)
C62 C63 H63 117.5
C62 C63 C64 124.9(4)
C64 C63 H63 117.5
O52 C64 C63 115.8(4)
N53 C64 O52 117.2(4)
N53 C64 C63 127.0(4)
O52 C65 H65A 111.1
O52 C65 H65B 111.1
O52 C65 C66 103.4(3)
H65A C65 H65B 109.0
C66 C65 H65A 111.1
C66 C65 H65B 111.1
N53 C66 C65 102.2(4)
N53 C66 H66 109.6
N53 C66 C73 112.1(4)
C65 C66 H66 109.6
C73 C66 C65 113.5(4)
C73 C66 H66 109.6
C68 C67 C51 120.8(4)
C68 C67 C72 119.0(4)
C72 C67 C51 120.2(4)
C67 C68 H68 119.9
C67 C68 C69 120.2(5)
C69 C68 H68 119.9
C68 C69 H69 119.9
C70 C69 C68 120.2(5)
C70 C69 H69 119.9
C69 C70 H70 119.9
C71 C70 C69 120.2(5)
C71 C70 H70 119.9
C70 C71 H71 120.2
C72 C71 C70 119.6(5)
C72 C71 H71 120.2
C67 C72 H72 119.6
C71 C72 C67 120.8(4)
C71 C72 H72 119.6
C74 C73 C66 120.1(5)
C78 C73 C66 122.1(4)
C78 C73 C74 117.7(5)
C73 C74 H74 118.9
C75 C74 C73 122.1(6)
C75 C74 H74 118.9
C74 C75 H75 120.2
C74 C75 C76 119.6(6)
C76 C75 H75 120.2
C75 C76 H76 120.1
C77 C76 C75 119.7(6)
C77 C76 H76 120.1
C76 C77 H77 119.8
C76 C77 C78 120.5(6)
C78 C77 H77 119.8
C73 C78 C77 120.3(5)
C73 C78 H78 119.9
C77 C78 H78 119.9
Si4 C79 Mg2 116.7(2)
Si4 C79 H79A 108.1
Si4 C79 H79B 108.1
Mg2 C79 H79A 108.1
Mg2 C79 H79B 108.1
H79A C79 H79B 107.3
Si4 C80 H80A 109.5
Si4 C80 H80B 109.5
Si4 C80 H80C 109.5
H80A C80 H80B 109.5
H80A C80 H80C 109.5
H80B C80 H80C 109.5
Si4 C81 H81A 109.5
Si4 C81 H81B 109.5
Si4 C81 H81C 109.5
H81A C81 H81B 109.5
H81A C81 H81C 109.5
H81B C81 H81C 109.5
Si4 C82 H82A 109.5
Si4 C82 H82B 109.5
Si4 C82 H82C 109.5
H82A C82 H82B 109.5
H82A C82 H82C 109.5
H82B C82 H82C 109.5
O53 C83 H83A 110.5
O53 C83 H83B 110.5
O53 C83 C84 106.1(4)
H83A C83 H83B 108.7
C84 C83 H83A 110.5
C84 C83 H83B 110.5
C83 C84 H84A 111.1
C83 C84 H84B 111.1
C83 C84 C85 103.4(5)
H84A C84 H84B 109.1
C85 C84 H84A 111.1
C85 C84 H84B 111.1
C84 C85 H85A 111.5
C84 C85 H85B 111.5
H85A C85 H85B 109.4
C86 C85 C84 101.1(5)
C86 C85 H85A 111.5
C86 C85 H85B 111.5
O53 C86 C85 104.6(4)
O53 C86 H86A 110.8
O53 C86 H86B 110.8
C85 C86 H86A 110.8
C85 C86 H86B 110.8
H86A C86 H86B 108.9
C93 O91 C91 115.5(6)
O91 C91 H91A 109.3
O91 C91 H91B 109.3
O91 C91 C92 111.7(7)
H91A C91 H91B 107.9
C92 C91 H91A 109.3
C92 C91 H91B 109.3
C91 C92 H92A 109.5
C91 C92 H92B 109.5
C91 C92 H92C 109.5
H92A C92 H92B 109.5
H92A C92 H92C 109.5
H92B C92 H92C 109.5
O91 C93 H93A 109.6
O91 C93 H93B 109.6
O91 C93 C94 110.2(8)
H93A C93 H93B 108.1
C94 C93 H93A 109.6
C94 C93 H93B 109.6
C93 C94 H94A 109.5
C93 C94 H94B 109.5
C93 C94 H94C 109.5
H94A C94 H94B 109.5
H94A C94 H94C 109.5
H94B C94 H94C 109.5

loop_
_geom_bond_atom_site_label_1
_geom_bond_atom_site_label_2
_geom_bond_distance
Si1 C29 1.823(5)
Si1 C30 1.872(5)
Si1 C31 1.898(6)
Si1 C32 1.886(6)
Mg1 O3 2.125(3)
Mg1 N1 2.215(3)
Mg1 N2 2.147(4)
Mg1 N3 2.195(4)
Mg1 C29 2.162(4)
O1 C2 1.453(5)
O1 C3 1.360(5)
O2 C14 1.367(5)
O2 C15 1.451(6)
O3 C33 1.436(5)
O3 C36 1.442(5)
N1 C1 1.498(5)
N1 C3 1.287(5)
N2 C5 1.379(5)
N2 C12 1.385(5)
N3 C14 1.286(6)
N3 C16 1.486(5)
C1 H1 1.0000
C1 C2 1.544(5)
C1 C17 1.506(6)
C2 H2A 0.9900
C2 H2B 0.9900
C3 C4 1.423(6)
C4 H4 0.9500
C4 C5 1.367(6)
C5 C6 1.463(6)
C6 C7 1.397(5)
C6 C11 1.386(6)
C7 H7 0.9500
C7 C8 1.385(6)
C8 H8 0.9500
C8 C9 1.393(7)
C9 H9 0.9500
C9 C10 1.376(6)
C10 H10 0.9500
C10 C11 1.397(6)
C11 C12 1.473(6)
C12 C13 1.370(6)
C13 H13 0.9500
C13 C14 1.417(6)
C15 H15A 0.9900
C15 H15B 0.9900
C15 C16 1.530(7)
C16 H16 1.0000
C16 C23 1.510(7)
C17 C18 1.386(6)
C17 C22 1.391(6)
C18 H18 0.9500
C18 C19 1.391(6)
C19 H19 0.9500
C19 C20 1.381(8)
C20 H20 0.9500
C20 C21 1.370(8)
C21 H21 0.9500
C21 C22 1.398(6)
C22 H22 0.9500
C23 C24 1.401(8)
C23 C28 1.381(8)
C24 H24 0.9500
C24 C25 1.379(11)
C25 H25 0.9500
C25 C26 1.357(12)
C26 H26 0.9500
C26 C27 1.388(11)
C27 H27 0.9500
C27 C28 1.390(8)
C28 H28 0.9500
C29 H29A 0.9900
C29 H29B 0.9900
C30 H30A 0.9800
C30 H30B 0.9800
C30 H30C 0.9800
C31 H31A 0.9800
C31 H31B 0.9800
C31 H31C 0.9800
C32 H32A 0.9800
C32 H32B 0.9800
C32 H32C 0.9800
C33 H33A 0.9900
C33 H33B 0.9900
C33 H33C 0.9900
C33 H33D 0.9900
C33 C34A 1.514(9)
C33 C34B 1.49(2)
C34A H34A 0.9900
C34A H34B 0.9900
C34A C35 1.537(11)
C34B H34C 0.9900
C34B H34D 0.9900
C34B C35 1.45(2)
C35 H35A 0.9900
C35 H35B 0.9900
C35 H35C 0.9900
C35 H35D 0.9900
C35 C36 1.494(8)
C36 H36A 0.9900
C36 H36B 0.9900
Si4 C79 1.829(5)
Si4 C80 1.874(6)
Si4 C81 1.882(6)
Si4 C82 1.886(6)
Mg2 O53 2.117(3)
Mg2 N51 2.232(3)
Mg2 N52 2.147(4)
Mg2 N53 2.200(3)
Mg2 C79 2.159(4)
O51 C52 1.446(5)
O51 C53 1.366(4)
O52 C64 1.361(5)
O52 C65 1.439(6)
O53 C83 1.444(5)
O53 C86 1.442(5)
N51 C51 1.486(5)
N51 C53 1.291(5)
N52 C55 1.369(5)
N52 C62 1.388(5)
N53 C64 1.289(6)
N53 C66 1.480(5)
C51 H51 1.0000
C51 C52 1.529(6)
C51 C67 1.513(6)
C52 H52A 0.9900
C52 H52B 0.9900
C53 C54 1.424(6)
C54 H54 0.9500
C54 C55 1.369(5)
C55 C56 1.483(6)
C56 C57 1.387(6)
C56 C61 1.389(6)
C57 H57 0.9500
C57 C58 1.396(6)
C58 H58 0.9500
C58 C59 1.387(7)
C59 H59 0.9500
C59 C60 1.395(6)
C60 H60 0.9500
C60 C61 1.391(6)
C61 C62 1.471(6)
C62 C63 1.355(6)
C63 H63 0.9500
C63 C64 1.427(6)
C65 H65A 0.9900
C65 H65B 0.9900
C65 C66 1.541(7)
C66 H66 1.0000
C66 C73 1.512(7)
C67 C68 1.386(6)
C67 C72 1.395(6)
C68 H68 0.9500
C68 C69 1.387(6)
C69 H69 0.9500
C69 C70 1.382(8)
C70 H70 0.9500
C70 C71 1.382(7)
C71 H71 0.9500
C71 C72 1.381(6)
C72 H72 0.9500
C73 C74 1.395(7)
C73 C78 1.380(7)
C74 H74 0.9500
C74 C75 1.373(10)
C75 H75 0.9500
C75 C76 1.380(11)
C76 H76 0.9500
C76 C77 1.370(9)
C77 H77 0.9500
C77 C78 1.406(7)
C78 H78 0.9500
C79 H79A 0.9900
C79 H79B 0.9900
C80 H80A 0.9800
C80 H80B 0.9800
C80 H80C 0.9800
C81 H81A 0.9800
C81 H81B 0.9800
C81 H81C 0.9800
C82 H82A 0.9800
C82 H82B 0.9800
C82 H82C 0.9800
C83 H83A 0.9900
C83 H83B 0.9900
C83 C84 1.479(9)
C84 H84A 0.9900
C84 H84B 0.9900
C84 C85 1.546(11)
C85 H85A 0.9900
C85 H85B 0.9900
C85 C86 1.477(8)
C86 H86A 0.9900
C86 H86B 0.9900
O91 C91 1.433(9)
O91 C93 1.433(10)
C91 H91A 0.9900
C91 H91B 0.9900
C91 C92 1.476(11)
C92 H92A 0.9800
C92 H92B 0.9800
C92 H92C 0.9800
C93 H93A 0.9900
C93 H93B 0.9900
C93 C94 1.479(11)
C94 H94A 0.9800
C94 H94B 0.9800
C94 H94C 0.9800

loop_
_geom_torsion_atom_site_label_1
_geom_torsion_atom_site_label_2
_geom_torsion_atom_site_label_3
_geom_torsion_atom_site_label_4
_geom_torsion
Mg1 O3 C33 C34A -179.9(5)
Mg1 O3 C33 C34B 145.0(13)
Mg1 O3 C36 C35 -152.6(4)
Mg1 N1 C1 C2 -172.4(3)
Mg1 N1 C1 C17 64.2(4)
Mg1 N1 C3 O1 178.5(3)
Mg1 N1 C3 C4 -0.4(6)
Mg1 N2 C5 C4 -2.1(6)
Mg1 N2 C5 C6 179.4(3)
Mg1 N2 C12 C11 -178.0(3)
Mg1 N2 C12 C13 3.5(6)
Mg1 N3 C14 O2 155.7(3)
Mg1 N3 C14 C13 -26.4(7)
Mg1 N3 C16 C15 -143.2(3)
Mg1 N3 C16 C23 95.6(4)
O1 C3 C4 C5 -175.4(4)
O2 C15 C16 N3 -22.7(5)
O2 C15 C16 C23 98.3(5)
O3 C33 C34A C35 -31.2(7)
O3 C33 C34B C35 23(2)
N1 C1 C2 O1 -8.6(4)
N1 C1 C17 C18 59.0(5)
N1 C1 C17 C22 -121.7(4)
N1 C3 C4 C5 3.6(7)
N2 C5 C6 C7 175.6(4)
N2 C5 C6 C11 -2.4(5)
N2 C12 C13 C14 6.1(7)
N3 C16 C23 C24 -151.0(4)
N3 C16 C23 C28 32.5(6)
C1 N1 C3 O1 1.4(5)
C1 N1 C3 C4 -177.5(4)
C1 C17 C18 C19 179.5(4)
C1 C17 C22 C21 179.9(4)
C2 O1 C3 N1 -7.4(5)
C2 O1 C3 C4 171.7(4)
C2 C1 C17 C18 -58.2(5)
C2 C1 C17 C22 121.1(4)
C3 O1 C2 C1 9.5(4)
C3 N1 C1 C2 4.8(4)
C3 N1 C1 C17 -118.6(4)
C3 C4 C5 N2 -2.2(7)
C3 C4 C5 C6 176.1(4)
C4 C5 C6 C7 -2.9(7)
C4 C5 C6 C11 179.1(4)
C5 N2 C12 C11 0.0(4)
C5 N2 C12 C13 -178.5(4)
C5 C6 C7 C8 -177.5(4)
C5 C6 C11 C10 178.2(4)
C5 C6 C11 C12 2.2(4)
C6 C7 C8 C9 -0.4(7)
C6 C11 C12 N2 -1.5(5)
C6 C11 C12 C13 177.1(4)
C7 C6 C11 C10 0.0(6)
C7 C6 C11 C12 -176.0(4)
C7 C8 C9 C10 0.3(8)
C8 C9 C10 C11 0.0(7)
C9 C10 C11 C6 -0.1(7)
C9 C10 C11 C12 174.7(4)
C10 C11 C12 N2 -176.8(4)
C10 C11 C12 C13 1.8(8)
C11 C6 C7 C8 0.3(6)
C11 C12 C13 C14 -172.2(4)
C12 N2 C5 C4 179.9(4)
C12 N2 C5 C6 1.5(4)
C12 C13 C14 O2 -175.2(4)
C12 C13 C14 N3 6.8(8)
C14 O2 C15 C16 20.6(5)
C14 N3 C16 C15 17.2(5)
C14 N3 C16 C23 -104.0(5)
C15 O2 C14 N3 -10.8(5)
C15 O2 C14 C13 171.0(4)
C15 C16 C23 C24 93.9(5)
C15 C16 C23 C28 -82.5(5)
C16 N3 C14 O2 -4.7(5)
C16 N3 C14 C13 173.2(5)
C16 C23 C24 C25 -176.7(5)
C16 C23 C28 C27 176.0(5)
C17 C1 C2 O1 113.5(4)
C17 C18 C19 C20 0.6(7)
C18 C17 C22 C21 -0.8(6)
C18 C19 C20 C21 -0.8(7)
C19 C20 C21 C22 0.1(7)
C20 C21 C22 C17 0.7(7)
C22 C17 C18 C19 0.2(6)
C23 C24 C25 C26 0.8(10)
C24 C23 C28 C27 -0.4(8)
C24 C25 C26 C27 -0.9(10)
C25 C26 C27 C28 0.3(9)
C26 C27 C28 C23 0.4(8)
C28 C23 C24 C25 -0.2(8)
C30 Si1 C29 Mg1 59.0(3)
C31 Si1 C29 Mg1 178.3(3)
C32 Si1 C29 Mg1 -60.4(3)
C33 O3 C36 C35 21.9(5)
C33 C34A C35 C36 43.7(7)
C33 C34B C35 C36 -10(2)
C34A C35 C36 O3 -40.5(6)
C34B C35 C36 O3 -6.5(16)
C36 O3 C33 C34A 6.5(6)
C36 O3 C33 C34B -28.5(14)
Mg2 O53 C83 C84 167.8(5)
Mg2 O53 C86 C85 -144.8(4)
Mg2 N51 C51 C52 -169.9(3)
Mg2 N51 C51 C67 68.1(4)
Mg2 N51 C53 O51 176.4(3)
Mg2 N51 C53 C54 -2.4(6)
Mg2 N52 C55 C54 -2.0(6)
Mg2 N52 C55 C56 179.4(3)
Mg2 N52 C62 C61 -178.1(3)
Mg2 N52 C62 C63 3.0(6)
Mg2 N53 C64 O52 159.1(3)
Mg2 N53 C64 C63 -23.1(6)
Mg2 N53 C66 C65 -146.7(3)
Mg2 N53 C66 C73 91.4(4)
O51 C53 C54 C55 -174.7(4)
O52 C65 C66 N53 -23.3(5)
O52 C65 C66 C73 97.7(4)
O53 C83 C84 C85 -22.5(7)
N51 C51 C52 O51 -9.6(4)
N51 C51 C67 C68 -123.1(4)
N51 C51 C67 C72 57.6(5)
N51 C53 C54 C55 4.1(7)
N52 C55 C56 C57 176.1(4)
N52 C55 C56 C61 -1.6(4)
N52 C62 C63 C64 7.3(7)
N53 C66 C73 C74 -156.6(4)
N53 C66 C73 C78 26.3(6)
C51 N51 C53 O51 0.9(5)
C51 N51 C53 C54 -177.8(4)
C51 C67 C68 C69 -179.6(4)
C51 C67 C72 C71 179.4(4)
C52 O51 C53 N51 -7.4(5)
C52 O51 C53 C54 171.5(4)
C52 C51 C67 C68 120.7(4)
C52 C51 C67 C72 -58.7(5)
C53 O51 C52 C51 10.2(4)
C53 N51 C51 C52 5.6(4)
C53 N51 C51 C67 -116.5(4)
C53 C54 C55 N52 -1.6(7)
C53 C54 C55 C56 176.9(4)
C54 C55 C56 C57 -2.7(7)
C54 C55 C56 C61 179.6(4)
C55 N52 C62 C61 0.9(5)
C55 N52 C62 C63 -178.0(4)
C55 C56 C57 C58 -178.0(4)
C55 C56 C61 C60 178.7(4)
C55 C56 C61 C62 2.1(4)
C56 C57 C58 C59 0.1(7)
C56 C61 C62 N52 -1.9(5)
C56 C61 C62 C63 177.0(4)
C57 C56 C61 C60 0.6(6)
C57 C56 C61 C62 -176.0(4)
C57 C58 C59 C60 0.2(8)
C58 C59 C60 C61 -0.2(7)
C59 C60 C61 C56 -0.2(7)
C59 C60 C61 C62 175.3(4)
C60 C61 C62 N52 -177.9(4)
C60 C61 C62 C63 1.0(8)
C61 C56 C57 C58 -0.6(6)
C61 C62 C63 C64 -171.5(4)
C62 N52 C55 C54 179.1(4)
C62 N52 C55 C56 0.4(4)
C62 C63 C64 O52 -178.2(4)
C62 C63 C64 N53 3.9(8)
C64 O52 C65 C66 20.7(5)
C64 N53 C66 C65 17.7(5)
C64 N53 C66 C73 -104.2(4)
C65 O52 C64 N53 -10.7(5)
C65 O52 C64 C63 171.2(4)
C65 C66 C73 C74 88.2(5)
C65 C66 C73 C78 -88.9(5)
C66 N53 C64 O52 -5.3(5)
C66 N53 C64 C63 172.5(4)
C66 C73 C74 C75 -178.9(5)
C66 C73 C78 C77 177.7(4)
C67 C51 C52 O51 112.3(4)
C67 C68 C69 C70 -0.5(6)
C68 C67 C72 C71 0.0(6)
C68 C69 C70 C71 1.3(7)
C69 C70 C71 C72 -1.5(7)
C70 C71 C72 C67 0.8(7)
C72 C67 C68 C69 -0.2(6)
C73 C74 C75 C76 1.1(9)
C74 C73 C78 C77 0.5(7)
C74 C75 C76 C77 0.8(9)
C75 C76 C77 C78 -2.0(9)
C76 C77 C78 C73 1.3(8)
C78 C73 C74 C75 -1.7(8)
C80 Si4 C79 Mg2 58.6(3)
C81 Si4 C79 Mg2 179.4(3)
C82 Si4 C79 Mg2 -59.2(4)
C83 O53 C86 C85 25.0(5)
C83 C84 C85 C86 36.8(7)
C84 C85 C86 O53 -37.4(6)
C86 O53 C83 C84 -0.7(6)
C91 O91 C93 C94 -178.5(7)
C93 O91 C91 C92 171.2(6)

loop_
_exptl_oxdiff_crystal_face_indexfrac_h
_exptl_oxdiff_crystal_face_indexfrac_k
_exptl_oxdiff_crystal_face_indexfrac_l
_exptl_oxdiff_crystal_face_x
_exptl_oxdiff_crystal_face_y
_exptl_oxdiff_crystal_face_z
-0.0073 -0.9959 -11.0016 0.9833 0.1125 -0.0749
0.0073 0.9959 11.0016 -0.9833 -0.1125 0.0749
5.0043 0.9590 4.3986 -0.4815 -0.7255 -0.3876
-4.9997 1.0367 7.6031 -0.6042 0.5226 0.5734
4.9997 -1.0367 -7.6031 0.6042 -0.5226 -0.5734
0.0294 -6.0034 7.0018 -0.5305 0.5144 -0.7122
-0.0294 6.0034 -7.0018 0.5305 -0.5144 0.7122
0.9991 2.9889 9.4808 -0.8941 -0.4112 0.2121
-3.0107 0.0269 -8.4401 0.7912 0.3951 0.3221
-4.0241 6.0319 1.0811 -0.1176 -0.0301 1.0721

loop_
_twin_individual_id
_twin_individual_mass_fraction_refined
_oxdiff_twin_reflns_isolated
_oxdiff_twin_reflns_overlapped
_twin_individual_twin_lattice_type
_twin_individual_twin_matrix_11
_twin_individual_twin_matrix_12
_twin_individual_twin_matrix_13
_twin_individual_twin_matrix_21
_twin_individual_twin_matrix_22
_twin_individual_twin_matrix_23
_twin_individual_twin_matrix_31
_twin_individual_twin_matrix_32
_twin_individual_twin_matrix_33
1 0.6473 16964 28653 ref 1.0000 0.0000 0.0000 0.0000 1.0000 0.0000 0.0000 0.0000 1.0000
2 0.3527 17119 28653 nmt 1.0000 0.0027 -0.0005 -0.0082 -1.0001 -0.0004 -0.5218 0.0005 -0.9999
